data_2101098
loop_
_publ_author_name
'Prout, K.'
'Burns, K.'
'Roe, A. M.'

_publ_section_title
;Structure of the \b-blocker/vasodilator agent prizidilol,
 <small>DL</small>-6-{2-[3-(<i>tert</i>-butylamino)-2-hydroxypropoxy]phenyl}-3-pyridazinylhydrazine
 hemisulfate monohydrate
;
_journal_issue 1
_journal_name_full 'Acta Crystallographica Section B'
_journal_page_first 68
_journal_page_last 71
_journal_paper_doi 10.1107/S0108768193005117
_journal_volume 50
_journal_year 1994
_chemical_formula_moiety 'C17 H25 N5 O2 , 0.5H2 S1 O4 , H2 O'
_chemical_formula_sum 'C17 H28 N5 O5 S'
_chemical_formula_weight 399.47
_space_group_IT_number 62
_space_group_name_Hall '-P 2ac 2n'
_space_group_name_H-M_alt 'P n m a'
_symmetry_cell_setting orthorhombic
_symmetry_space_group_name_Hall '-P 2ac 2n'
_symmetry_space_group_name_H-M 'P n m a'
_cell_angle_alpha 90
_cell_angle_beta 90
_cell_angle_gamma 90
_cell_formula_units_Z 8
_cell_length_a 10.722(2)
_cell_length_b 11.635(6)
_cell_length_c 34.105(3)
_cell_volume 4255(2)
_diffrn_radiation_type Cu
_diffrn_radiation_wavelength 1.54184
_exptl_absorpt_coefficient_mu 1.1673
_exptl_crystal_density_diffrn 1.247
_exptl_crystal_F_000 1712
_cod_data_source_file ha0119.cif
_cod_data_source_block ha0119a
_cod_original_cell_volume 4254.61
_cod_original_formula_sum 'C17 H28 N5 O5 S1'
_cod_database_code 2101098

loop_
_space_group_symop_id
_space_group_symop_operation_xyz
1 x,y,z
2 -x+1/2,-y,z+1/2
3 x+1/2,-y+1/2,-z+1/2
4 -x,y+1/2,-z
5 -x,-y,-z
6 x+1/2,y,-z+1/2
7 -x+1/2,y+1/2,z+1/2
8 x,-y+1/2,z

loop_
_atom_site_label
_atom_site_fract_x
_atom_site_fract_y
_atom_site_fract_z
_atom_site_U_iso_or_equiv
C(1) -.2352(4) .1481(4) .12800(10) .0568
C(2) -.2900(4) .2423(4) .1092(2) .0593
C(3) -.2438(5) .2813(4) .0745(2) .0599
C(4) -.1447(4) .2268(4) .05760(10) .0491
C(5) -.0864(3) .1324(3) .07500(10) .0376
C(6) -.1335(4) .0950(3) .11060(10) .0426
C(7) .0268(3) .0834(3) .05740(10) .0348
C(8) .0504(4) -.0359(3) .05350(10) .0389
C(9) .1577(4) -.0707(3) .03610(10) .0395
C(10) .2416(4) .0138(3) .02370(10) .0407
N(11) .2163(3) .1270(3) .02770(10) .0450
N(12) .1089(3) .1590(3) .04420(10) .0425
N(13) .3529(4) -.0067(3) .0066(2) .0556
N(14) .4019(4) -.1172(3) .00060(10) .0504
O(15) -.0697(3) .0057(2) .12852(8) .0491
C(16) -.0684(5) .0031(5) .17050(10) .0640
C(17) .0435(5) -.0646(4) .18370(10) .0543
O(18) .0233(5) -.1824(3) .17750(10) .0634
O(19) .024(2) -.083(2) .2193(6) .0880
C(20) .1579(4) -.0277(4) .16200(10) .0499
N(21) .2735(3) -.0740(3) .18002(9) .0433
C(22) .3896(5) -.0744(4) .15410(10) .0573
C(23) .3736(7) -.1678(5) .1237(2) .0784
C(24) .4055(7) .0430(5) .1346(2) .0793
C(25) .4971(7) -.1025(8) .1812(2) .0948
O(26) .2309(6) .2065(3) .28510(10) .0918
O(27) .4205(7) .2196(6) .2500 .1027
O(28) .3035(5) .0452(3) .2500 .0503
S(29) .2927(2) .17090(10) .2500 .0521
O(30) .939(2) .1720(10) .2500 .1261
O(31) .7530(10) .358(2) .2500 .1617
O(32) .6700(10) .0780(10) .2500 .1772
H(1) -.270(4) .126(4) .1560(10) .0785
H(2) -.372(4) .270(4) .1170(10) .0691
H(3) -.293(5) .341(4) .061(2) .1056
H(4) -.113(4) .248(4) .0320(10) .0546
H(5) -.018(3) -.086(3) .0630(10) .0468
H(6) .184(5) -.148(4) .029(2) .0969
H(7) .425(5) .049(5) .005(2) .1210
H(8) .394(6) -.148(5) .0260(10) .1001
H(9) .350(6) -.148(6) -.024(2) .1416
H(10) -.145(4) -.026(4) .1800(10) .0816
H(11) -.060(5) .081(4) .181(2) .0960
H(12) .166(7) .056(4) .158(2) .1427
H(13) .154(4) -.052(4) .1340(10) .0622
H(14) .283(4) -.035(4) .2050(10) .0634
H(15) .437(5) -.152(6) .101(2) .1247
H(16) .316(5) -.231(5) .132(2) .1234
H(17) .298(4) -.151(5) .105(2) .0976
H(18) .484(4) .045(4) .1160(10) .0820
H(19) .408(6) .096(5) .157(2) .1237
H(20) .333(4) .047(5) .1150(10) .0896
H(21) .568(4) -.105(5) .1630(10) .0911
H(22) .493(8) -.039(6) .203(2) .1907
H(23) .479(7) -.158(6) .205(2) .1652

loop_
_geom_angle_atom_site_label_1
_geom_angle_atom_site_label_2
_geom_angle_atom_site_label_3
_geom_angle
C(6) C(1) C(2) 118.9(4)
C(3) C(2) C(1) 120.4(4)
C(4) C(3) C(2) 119.8(4)
C(5) C(4) C(3) 122.3(4)
C(6) C(5) C(4) 117.1(4)
C(7) C(5) C(6) 122.5(3)
C(5) C(6) C(1) 121.4(4)
O(15) C(6) C(1) 122.3(4)
O(15) C(6) C(5) 116.2(3)
C(8) C(7) C(5) 124.5(3)
N(12) C(7) C(5) 115.4(3)
N(12) C(7) C(8) 120.1(3)
C(9) C(8) C(7) 119.0(3)
C(10) C(9) C(8) 117.9(3)
N(11) C(10) C(9) 121.7(4)
N(13) C(10) C(9) 125.1(3)
N(13) C(10) N(11) 113.2(3)
N(12) N(11) C(10) 119.2(3)
N(11) N(12) C(7) 122.1(3)
N(14) N(13) C(10) 123.8(3)
C(16) O(15) C(6) 117.5(3)
C(17) C(16) O(15) 108.6(4)
O(18) C(17) C(16) 110.0(5)
O(19) C(17) C(16) 104.3(10)
O(19) C(17) O(18) 87.5(12)
C(20) C(17) C(16) 110.8(4)
C(20) C(17) O(18) 109.4(4)
C(20) C(17) O(19) 131.7(13)
N(21) C(20) C(17) 112.1(3)
C(22) N(21) C(20) 116.3(3)
C(23) C(22) N(21) 107.9(4)
C(24) C(22) N(21) 109.8(4)
C(24) C(22) C(23) 110.9(5)
C(25) C(22) N(21) 105.6(4)
C(25) C(22) C(23) 110.5(5)
C(25) C(22) C(24) 111.9(5)
O(26) S(29) O(26) 113.8(5)
O(27) S(29) O(26) 108.5(3)
O(28) S(29) O(26) 108.9(2)
O(28) S(29) O(27) 107.9(4)

loop_
_geom_bond_atom_site_label_1
_geom_bond_atom_site_label_2
_geom_bond_distance
C(1) C(2) 1.399(6)
C(1) C(6) 1.386(6)
C(2) C(3) 1.359(7)
C(3) C(4) 1.365(6)
C(4) C(5) 1.396(5)
C(5) C(6) 1.386(5)
C(5) C(7) 1.470(5)
C(6) O(15) 1.386(5)
C(7) C(8) 1.417(5)
C(7) N(12) 1.323(5)
C(8) C(9) 1.355(6)
C(9) C(10) 1.398(5)
C(10) N(11) 1.351(4)
C(10) N(13) 1.349(5)
N(11) N(12) 1.334(4)
N(13) N(14) 1.405(5)
O(15) C(16) 1.431(6)
C(16) C(17) 1.505(7)
C(17) O(18) 1.404(6)
C(17) O(19) 1.25(2)
C(17) C(20) 1.495(6)
C(20) N(21) 1.484(6)
N(21) C(22) 1.526(6)
C(22) C(23) 1.512(7)
C(22) C(24) 1.529(7)
C(22) C(25) 1.513(8)
O(26) S(29) 1.430(4)
O(27) S(29) 1.483(7)
O(28) S(29) 1.468(4)
